data_7024268
loop_
_publ_author_name
'Mart\'inez, David'
'Motevalli, Majid'
'Watkinson, Michael'

_publ_section_title
;
 Is there really a diagnostically useful relationship between the
 carbon-oxygen stretching frequencies in metal carboxylate complexes and
 their coordination mode?
;
_journal_issue 2
_journal_name_full 'Dalton transactions (Cambridge, England : 2003)'
_journal_page_first 446
_journal_page_last 455
_journal_paper_doi 10.1039/b913865j
_journal_volume 39
_journal_year 2010
_chemical_formula_moiety 'C21 H23 Mn1 N2 O5'
_chemical_formula_sum 'C21 H23 Mn N2 O5'
_chemical_formula_weight 438.35
_chemical_name_systematic
;
?
;
_space_group_IT_number 14
_symmetry_cell_setting monoclinic
_symmetry_Int_Tables_number 14
_symmetry_space_group_name_Hall '-P 2ybc'
_symmetry_space_group_name_H-M 'P 1 21/c 1'
_atom_sites_solution_hydrogens geom
_atom_sites_solution_primary direct
_atom_sites_solution_secondary difmap
_audit_creation_method SHELXL-97
_cell_angle_alpha 90.00
_cell_angle_beta 97.42(2)
_cell_angle_gamma 90.00
_cell_formula_units_Z 4
_cell_length_a 9.5430(10)
_cell_length_b 12.336(2)
_cell_length_c 17.840(3)
_cell_measurement_reflns_used 25
_cell_measurement_temperature 180(2)
_cell_measurement_theta_max 11.68
_cell_measurement_theta_min 8.91
_cell_volume 2082.6(5)
_computing_cell_refinement 'CAD4 /PC (Enraf Nonius, 1994)'
_computing_data_collection 'CAD4 /PC (Enraf Nonius, 1994)'
_computing_data_reduction 'XCAD4 (Harms & Wocadlo, 1995)'
_computing_molecular_graphics 'Ortep-3 for Windows (Farrugia, 1997)'
_computing_publication_material 'WinGX publication routines (Farrugia, 1999)'
_computing_structure_refinement 'SHELXL-97 (Sheldrick, 2008)'
_computing_structure_solution 'SHELXS-97 (Sheldrick, 2008)'
_diffrn_ambient_temperature 180(2)
_diffrn_measured_fraction_theta_full 0.995
_diffrn_measured_fraction_theta_max 0.995
_diffrn_measurement_device '\k-geometry diffractometer'
_diffrn_measurement_device_type 'Enraf Nonius CAD4'
_diffrn_measurement_method 'non-profiled omega/2theta scans'
_diffrn_radiation_monochromator graphite
_diffrn_radiation_source 'fine-focus sealed tube'
_diffrn_radiation_type MoK\a
_diffrn_radiation_wavelength 0.71073
_diffrn_reflns_av_R_equivalents 0.0327
_diffrn_reflns_av_sigmaI/netI 0.0784
_diffrn_reflns_limit_h_max 11
_diffrn_reflns_limit_h_min 0
_diffrn_reflns_limit_k_max 14
_diffrn_reflns_limit_k_min 0
_diffrn_reflns_limit_l_max 20
_diffrn_reflns_limit_l_min -21
_diffrn_reflns_number 3878
_diffrn_reflns_theta_full 24.97
_diffrn_reflns_theta_max 24.97
_diffrn_reflns_theta_min 2.01
_diffrn_standards_decay_% 3
_diffrn_standards_interval_time 60
_diffrn_standards_number 2
_exptl_absorpt_coefficient_mu 0.668
_exptl_absorpt_correction_T_max 0.9362
_exptl_absorpt_correction_T_min 0.8780
_exptl_absorpt_correction_type psi-scan
_exptl_absorpt_process_details
;
North A.C.T., Phillips D.C. & Mathews F.S. (1968) Acta. Cryst. A24, 351
Number of psi-scan sets used was 3
Theta correction was applied.
Averaged transmission function was used.
No Fourier smoothing was applied.
;
_exptl_crystal_colour 'dark brown'
_exptl_crystal_density_diffrn 1.398
_exptl_crystal_density_method 'not measured'
_exptl_crystal_description prism
_exptl_crystal_F_000 912
_exptl_crystal_size_max 0.20
_exptl_crystal_size_mid 0.18
_exptl_crystal_size_min 0.10
_refine_diff_density_max 0.462
_refine_diff_density_min -0.352
_refine_diff_density_rms 0.072
_refine_ls_extinction_method none
_refine_ls_goodness_of_fit_ref 1.013
_refine_ls_hydrogen_treatment constr
_refine_ls_matrix_type full
_refine_ls_number_parameters 240
_refine_ls_number_reflns 3644
_refine_ls_number_restraints 0
_refine_ls_restrained_S_all 1.013
_refine_ls_R_factor_all 0.0954
_refine_ls_R_factor_gt 0.0468
_refine_ls_shift/su_max 0.000
_refine_ls_shift/su_mean 0.000
_refine_ls_structure_factor_coef Fsqd
_refine_ls_weighting_details 'calc w=1/[\s^2^(Fo^2^)+(0.0532P)^2^+0.0000P] where P=(Fo^2^+2Fc^2^)/3'
_refine_ls_weighting_scheme calc
_refine_ls_wR_factor_gt 0.1026
_refine_ls_wR_factor_ref 0.1126
_reflns_number_gt 2390
_reflns_number_total 3644
_reflns_threshold_expression >2\s(I)
_cod_data_source_file b913865j.txt
_cod_data_source_block mwmn4
_cod_original_sg_symbol_H-M 'P 21/c'
_cod_database_code 7024268

loop_
_symmetry_equiv_pos_as_xyz
'x, y, z'
'-x, y+1/2, -z+1/2'
'-x, -y, -z'
'x, -y-1/2, z-1/2'

loop_
_atom_site_label
_atom_site_type_symbol
_atom_site_fract_x
_atom_site_fract_y
_atom_site_fract_z
_atom_site_U_iso_or_equiv
_atom_site_adp_type
_atom_site_occupancy
_atom_site_symmetry_multiplicity
_atom_site_calc_flag
_atom_site_refinement_flags
C1 C 0.1852(2) 0.02510(18) 0.19006(10) 0.0276(8) Uani 1 1 d G
C2 C 0.2589(2) 0.07883(16) 0.13893(14) 0.0372(9) Uani 1 1 d G
H2 H 0.3111 0.1425 0.1540 0.045 Uiso 1 1 calc R
C3 C 0.2562(3) 0.0394(2) 0.06576(12) 0.0463(11) Uani 1 1 d G
H3 H 0.3066 0.0762 0.0308 0.056 Uiso 1 1 calc R
C4 C 0.1798(3) -0.0537(2) 0.04372(10) 0.0490(11) Uani 1 1 d G
H4 H 0.1779 -0.0806 -0.0063 0.059 Uiso 1 1 calc R
C5 C 0.1060(3) -0.10741(17) 0.09484(13) 0.0410(10) Uani 1 1 d G
H5 H 0.0538 -0.1711 0.0798 0.049 Uiso 1 1 calc R
C6 C 0.1087(2) -0.06802(18) 0.16801(11) 0.0288(8) Uani 1 1 d G
C7 C 0.0358(4) -0.1306(3) 0.21872(19) 0.0271(8) Uani 1 1 d .
H7 H 0.0014 -0.1995 0.2011 0.033 Uiso 1 1 calc R
C8 C -0.0522(4) -0.1841(3) 0.33097(19) 0.0269(8) Uani 1 1 d .
H8A H -0.0820 -0.2477 0.2990 0.032 Uiso 1 1 calc R
H8B H -0.1374 -0.1527 0.3488 0.032 Uiso 1 1 calc R
C9 C 0.0509(4) -0.2209(3) 0.39912(19) 0.0266(8) Uani 1 1 d .
H9 H 0.0073 -0.2845 0.4221 0.032 Uiso 1 1 calc R
C10 C 0.0801(4) -0.1358(3) 0.46009(19) 0.0294(8) Uani 1 1 d .
H10A H -0.0092 -0.1186 0.4802 0.035 Uiso 1 1 calc R
H10B H 0.1466 -0.1661 0.5021 0.035 Uiso 1 1 calc R
C11 C 0.24628(19) 0.18791(17) 0.41130(12) 0.0266(8) Uani 1 1 d G
C12 C 0.3168(2) 0.28323(16) 0.39808(12) 0.0346(9) Uani 1 1 d G
H12 H 0.2757 0.3330 0.3610 0.041 Uiso 1 1 calc R
C13 C 0.4474(2) 0.30570(16) 0.43918(14) 0.0398(10) Uani 1 1 d G
H13 H 0.4956 0.3708 0.4301 0.048 Uiso 1 1 calc R
C14 C 0.50752(19) 0.2328(2) 0.49350(13) 0.0399(10) Uani 1 1 d G
H14 H 0.5968 0.2482 0.5216 0.048 Uiso 1 1 calc R
C15 C 0.4370(2) 0.13752(18) 0.50672(12) 0.0339(9) Uani 1 1 d G
H15 H 0.4781 0.0877 0.5438 0.041 Uiso 1 1 calc R
C16 C 0.3064(2) 0.11505(15) 0.46562(12) 0.0269(8) Uani 1 1 d G
C17 C 0.2424(4) 0.0096(3) 0.47764(18) 0.0251(8) Uani 1 1 d .
H17 H 0.2796 -0.0296 0.5216 0.030 Uiso 1 1 calc R
C18 C -0.1993(4) 0.1001(3) 0.2962(2) 0.0311(9) Uani 1 1 d .
C19 C -0.3515(4) 0.1361(4) 0.2829(3) 0.0503(12) Uani 1 1 d .
H19A H -0.3594 0.2065 0.3085 0.060 Uiso 1 1 calc R
H19B H -0.3777 0.1481 0.2280 0.060 Uiso 1 1 calc R
C20 C -0.4555(4) 0.0595(4) 0.3094(2) 0.0528(13) Uani 1 1 d .
H20A H -0.5505 0.0930 0.3008 0.063 Uiso 1 1 calc R
H20B H -0.4313 0.0488 0.3646 0.063 Uiso 1 1 calc R
C21 C -0.4621(5) -0.0494(5) 0.2715(3) 0.0839(18) Uani 1 1 d .
H21A H -0.4789 -0.0397 0.2166 0.126 Uiso 1 1 calc R
H21B H -0.5392 -0.0920 0.2880 0.126 Uiso 1 1 calc R
H21C H -0.3724 -0.0876 0.2853 0.126 Uiso 1 1 calc R
Mn1 Mn 0.06061(5) 0.04049(4) 0.33058(3) 0.02236(16) Uani 1 1 d .
N1 N 0.0121(3) -0.1032(2) 0.28567(15) 0.0236(6) Uani 1 1 d .
N2 N 0.1401(3) -0.0348(2) 0.43390(15) 0.0243(6) Uani 1 1 d .
O1 O 0.1923(2) 0.06505(19) 0.26023(13) 0.0306(6) Uani 1 1 d .
O2 O 0.1130(2) 0.17341(19) 0.37571(13) 0.0283(6) Uani 1 1 d .
O3 O -0.1502(2) 0.0533(2) 0.35799(13) 0.0321(6) Uani 1 1 d .
O4 O -0.1182(3) 0.1168(2) 0.24729(14) 0.0336(6) Uani 1 1 d .
O5 O 0.1821(2) -0.2552(2) 0.37897(13) 0.0316(6) Uani 1 1 d .
H5A H 0.1683 -0.2982 0.3422 0.047 Uiso 1 1 calc R

loop_
_atom_site_aniso_label
_atom_site_aniso_U_11
_atom_site_aniso_U_22
_atom_site_aniso_U_33
_atom_site_aniso_U_23
_atom_site_aniso_U_13
_atom_site_aniso_U_12
C1 0.0197(17) 0.029(2) 0.034(2) 0.0029(17) 0.0040(15) 0.0044(16)
C2 0.031(2) 0.031(2) 0.050(3) 0.0041(19) 0.0099(18) 0.0008(17)
C3 0.046(2) 0.054(3) 0.042(2) 0.018(2) 0.0173(19) 0.003(2)
C4 0.063(3) 0.056(3) 0.030(2) -0.002(2) 0.014(2) 0.002(3)
C5 0.052(3) 0.040(2) 0.031(2) -0.0051(19) 0.0066(19) -0.004(2)
C6 0.0304(19) 0.028(2) 0.0279(19) 0.0000(16) 0.0037(15) 0.0041(16)
C7 0.0284(19) 0.0223(19) 0.028(2) -0.0043(15) -0.0052(15) 0.0002(16)
C8 0.0265(18) 0.0231(19) 0.031(2) 0.0003(15) 0.0029(15) -0.0040(16)
C9 0.0285(19) 0.024(2) 0.0276(19) 0.0028(15) 0.0037(15) -0.0019(16)
C10 0.034(2) 0.027(2) 0.0277(19) 0.0011(16) 0.0075(16) 0.0014(17)
C11 0.032(2) 0.0227(19) 0.0250(18) -0.0111(15) 0.0034(15) 0.0010(16)
C12 0.041(2) 0.027(2) 0.035(2) -0.0027(17) 0.0044(17) -0.0030(18)
C13 0.039(2) 0.031(2) 0.051(3) -0.014(2) 0.0106(19) -0.0109(19)
C14 0.027(2) 0.040(2) 0.050(3) -0.013(2) -0.0004(18) 0.0004(19)
C15 0.030(2) 0.035(2) 0.036(2) -0.0053(18) 0.0003(17) 0.0076(18)
C16 0.0288(19) 0.029(2) 0.0228(18) -0.0071(16) 0.0043(15) 0.0002(16)
C17 0.0265(18) 0.0261(19) 0.0227(18) -0.0021(15) 0.0032(15) 0.0065(15)
C18 0.029(2) 0.025(2) 0.039(2) 0.0004(17) 0.0036(17) 0.0025(17)
C19 0.030(2) 0.061(3) 0.061(3) 0.014(2) 0.007(2) 0.016(2)
C20 0.028(2) 0.084(4) 0.046(3) -0.002(2) 0.0010(19) 0.003(2)
C21 0.051(3) 0.082(4) 0.109(5) -0.016(4) -0.024(3) 0.004(3)
Mn1 0.0247(3) 0.0187(3) 0.0230(3) -0.0006(2) 0.00084(19) -0.0003(2)
N1 0.0252(15) 0.0222(16) 0.0223(15) 0.0013(12) -0.0008(12) 0.0003(13)
N2 0.0274(15) 0.0230(15) 0.0227(14) -0.0020(13) 0.0037(12) 0.0046(14)
O1 0.0276(13) 0.0312(15) 0.0338(14) -0.0066(11) 0.0066(11) -0.0066(11)
O2 0.0309(14) 0.0189(13) 0.0332(14) -0.0032(11) -0.0028(11) 0.0020(11)
O3 0.0328(14) 0.0356(15) 0.0275(13) 0.0040(12) 0.0021(11) 0.0051(12)
O4 0.0315(14) 0.0333(15) 0.0368(14) 0.0091(12) 0.0082(11) 0.0010(12)
O5 0.0324(14) 0.0322(15) 0.0295(14) -0.0053(12) 0.0020(11) 0.0044(12)

loop_
_atom_type_symbol
_atom_type_description
_atom_type_scat_dispersion_real
_atom_type_scat_dispersion_imag
_atom_type_scat_source
C C 0.0033 0.0016 'International Tables Vol C Tables 4.2.6.8 and 6.1.1.4'
H H 0.0000 0.0000 'International Tables Vol C Tables 4.2.6.8 and 6.1.1.4'
Mn Mn 0.3368 0.7283 'International Tables Vol C Tables 4.2.6.8 and 6.1.1.4'
N N 0.0061 0.0033 'International Tables Vol C Tables 4.2.6.8 and 6.1.1.4'
O O 0.0106 0.0060 'International Tables Vol C Tables 4.2.6.8 and 6.1.1.4'

loop_
_geom_angle_atom_site_label_1
_geom_angle_atom_site_label_2
_geom_angle_atom_site_label_3
_geom_angle
O1 C1 C2 117.97(18)
O1 C1 C6 122.03(18)
C2 C1 C6 120.0
C1 C2 C3 120.0
C1 C2 H2 120.0
C3 C2 H2 120.0
C4 C3 C2 120.0
C4 C3 H3 120.0
C2 C3 H3 120.0
C5 C4 C3 120.0
C5 C4 H4 120.0
C3 C4 H4 120.0
C6 C5 C4 120.0
C6 C5 H5 120.0
C4 C5 H5 120.0
C5 C6 C1 120.0
C5 C6 C7 116.9(2)
C1 C6 C7 123.1(2)
N1 C7 C6 126.9(3)
N1 C7 H7 116.6
C6 C7 H7 116.6
N1 C8 C9 111.5(3)
N1 C8 H8A 109.3
C9 C8 H8A 109.3
N1 C8 H8B 109.3
C9 C8 H8B 109.3
H8A C8 H8B 108.0
O5 C9 C10 107.7(3)
O5 C9 C8 112.8(3)
C10 C9 C8 113.9(3)
O5 C9 H9 107.4
C10 C9 H9 107.4
C8 C9 H9 107.4
N2 C10 C9 113.7(3)
N2 C10 H10A 108.8
C9 C10 H10A 108.8
N2 C10 H10B 108.8
C9 C10 H10B 108.8
H10A C10 H10B 107.7
O2 C11 C12 118.48(17)
O2 C11 C16 121.20(18)
C12 C11 C16 120.0
C11 C12 C13 120.0
C11 C12 H12 120.0
C13 C12 H12 120.0
C14 C13 C12 120.0
C14 C13 H13 120.0
C12 C13 H13 120.0
C13 C14 C15 120.0
C13 C14 H14 120.0
C15 C14 H14 120.0
C16 C15 C14 120.0
C16 C15 H15 120.0
C14 C15 H15 120.0
C15 C16 C11 120.0
C15 C16 C17 117.54(19)
C11 C16 C17 122.28(19)
N2 C17 C16 125.8(3)
N2 C17 H17 117.1
C16 C17 H17 117.1
O4 C18 O3 118.9(3)
O4 C18 C19 120.7(3)
O3 C18 C19 120.4(3)
O4 C18 Mn1 63.44(18)
O3 C18 Mn1 55.46(17)
C19 C18 Mn1 175.3(3)
C20 C19 C18 115.5(4)
C20 C19 H19A 108.4
C18 C19 H19A 108.4
C20 C19 H19B 108.4
C18 C19 H19B 108.4
H19A C19 H19B 107.5
C19 C20 C21 114.5(4)
C19 C20 H20A 108.6
C21 C20 H20A 108.6
C19 C20 H20B 108.6
C21 C20 H20B 108.6
H20A C20 H20B 107.6
C20 C21 H21A 109.5
C20 C21 H21B 109.5
H21A C21 H21B 109.5
C20 C21 H21C 109.5
H21A C21 H21C 109.5
H21B C21 H21C 109.5
O2 Mn1 O1 88.95(11)
O2 Mn1 N1 177.47(11)
O1 Mn1 N1 90.88(11)
O2 Mn1 N2 87.91(11)
O1 Mn1 N2 116.70(10)
N1 Mn1 N2 89.91(11)
O2 Mn1 O3 92.54(10)
O1 Mn1 O3 148.98(10)
N1 Mn1 O3 88.90(11)
N2 Mn1 O3 94.32(10)
O2 Mn1 O4 93.09(10)
O1 Mn1 O4 90.38(10)
N1 Mn1 O4 89.43(10)
N2 Mn1 O4 152.91(10)
O3 Mn1 O4 58.60(9)
O2 Mn1 C18 92.75(11)
O1 Mn1 C18 119.42(11)
N1 Mn1 C18 89.53(11)
N2 Mn1 C18 123.88(11)
O3 Mn1 C18 29.56(10)
O4 Mn1 C18 29.04(10)
C7 N1 C8 117.9(3)
C7 N1 Mn1 123.4(2)
C8 N1 Mn1 118.6(2)
C17 N2 C10 117.5(3)
C17 N2 Mn1 119.9(2)
C10 N2 Mn1 122.5(2)
C1 O1 Mn1 126.65(17)
C11 O2 Mn1 120.01(17)
C18 O3 Mn1 95.0(2)
C18 O4 Mn1 87.5(2)
C9 O5 H5A 109.5

loop_
_geom_bond_atom_site_label_1
_geom_bond_atom_site_label_2
_geom_bond_distance
C1 O1 1.339(3)
C1 C2 1.3900
C1 C6 1.3900
C2 C3 1.3900
C2 H2 0.9500
C3 C4 1.3900
C3 H3 0.9500
C4 C5 1.3900
C4 H4 0.9500
C5 C6 1.3900
C5 H5 0.9500
C6 C7 1.436(4)
C7 N1 1.289(4)
C7 H7 0.9500
C8 N1 1.467(4)
C8 C9 1.531(5)
C8 H8A 0.9900
C8 H8B 0.9900
C9 O5 1.411(4)
C9 C10 1.512(5)
C9 H9 1.0000
C10 N2 1.472(4)
C10 H10A 0.9900
C10 H10B 0.9900
C11 O2 1.358(3)
C11 C12 1.3900
C11 C16 1.3900
C12 C13 1.3900
C12 H12 0.9500
C13 C14 1.3900
C13 H13 0.9500
C14 C15 1.3900
C14 H14 0.9500
C15 C16 1.3900
C15 H15 0.9500
C16 C17 1.464(4)
C17 N2 1.290(4)
C17 H17 0.9500
C18 O4 1.255(4)
C18 O3 1.279(4)
C18 C19 1.508(5)
C18 Mn1 2.584(4)
C19 C20 1.492(6)
C19 H19A 0.9900
C19 H19B 0.9900
C20 C21 1.502(7)
C20 H20A 0.9900
C20 H20B 0.9900
C21 H21A 0.9800
C21 H21B 0.9800
C21 H21C 0.9800
Mn1 O2 1.866(2)
Mn1 O1 1.912(2)
Mn1 N1 1.976(3)
Mn1 N2 2.115(3)
Mn1 O3 2.136(2)
Mn1 O4 2.313(3)
O5 H5A 0.8400

loop_
_geom_hbond_atom_site_label_D
_geom_hbond_atom_site_label_H
_geom_hbond_atom_site_label_A
_geom_hbond_distance_DH
_geom_hbond_distance_HA
_geom_hbond_distance_DA
_geom_hbond_angle_DHA
_geom_hbond_site_symmetry_A
O5 H5A O4 0.84 1.92 2.754(3) 172.5 2_545

loop_
_geom_torsion_atom_site_label_1
_geom_torsion_atom_site_label_2
_geom_torsion_atom_site_label_3
_geom_torsion_atom_site_label_4
_geom_torsion
O1 C1 C2 C3 179.1(2)
C6 C1 C2 C3 0.0
C1 C2 C3 C4 0.0
C2 C3 C4 C5 0.0
C3 C4 C5 C6 0.0
C4 C5 C6 C1 0.0
C4 C5 C6 C7 -177.1(3)
O1 C1 C6 C5 -179.0(2)
C2 C1 C6 C5 0.0
O1 C1 C6 C7 -2.2(3)
C2 C1 C6 C7 176.9(3)
C5 C6 C7 N1 -171.9(3)
C1 C6 C7 N1 11.2(5)
N1 C8 C9 O5 -52.2(4)
N1 C8 C9 C10 71.0(4)
O5 C9 C10 N2 66.8(4)
C8 C9 C10 N2 -59.1(4)
O2 C11 C12 C13 173.5(2)
C16 C11 C12 C13 0.0
C11 C12 C13 C14 0.0
C12 C13 C14 C15 0.0
C13 C14 C15 C16 0.0
C14 C15 C16 C11 0.0
C14 C15 C16 C17 175.2(2)
O2 C11 C16 C15 -173.4(2)
C12 C11 C16 C15 0.0
O2 C11 C16 C17 11.7(3)
C12 C11 C16 C17 -175.0(2)
C15 C16 C17 N2 -163.7(3)
C11 C16 C17 N2 11.4(4)
O4 C18 C19 C20 140.7(4)
O3 C18 C19 C20 -40.3(6)
Mn1 C18 C19 C20 -68(4)
C18 C19 C20 C21 -61.8(5)
O4 C18 Mn1 O2 91.4(2)
O3 C18 Mn1 O2 -90.3(2)
C19 C18 Mn1 O2 -61(4)
O4 C18 Mn1 O1 1.1(2)
O3 C18 Mn1 O1 179.36(19)
C19 C18 Mn1 O1 -151(4)
O4 C18 Mn1 N1 -89.7(2)
O3 C18 Mn1 N1 88.6(2)
C19 C18 Mn1 N1 118(4)
O4 C18 Mn1 N2 -179.26(19)
O3 C18 Mn1 N2 -1.0(3)
C19 C18 Mn1 N2 28(4)
O4 C18 Mn1 O3 -178.3(4)
C19 C18 Mn1 O3 29(3)
O3 C18 Mn1 O4 178.3(4)
C19 C18 Mn1 O4 -153(4)
C6 C7 N1 C8 -174.0(3)
C6 C7 N1 Mn1 5.0(5)
C9 C8 N1 C7 112.5(3)
C9 C8 N1 Mn1 -66.5(3)
O2 Mn1 N1 C7 -106(3)
O1 Mn1 N1 C7 -20.0(3)
N2 Mn1 N1 C7 -136.7(3)
O3 Mn1 N1 C7 129.0(3)
O4 Mn1 N1 C7 70.4(3)
C18 Mn1 N1 C7 99.4(3)
O2 Mn1 N1 C8 73(3)
O1 Mn1 N1 C8 159.0(2)
N2 Mn1 N1 C8 42.3(2)
O3 Mn1 N1 C8 -52.0(2)
O4 Mn1 N1 C8 -110.6(2)
C18 Mn1 N1 C8 -81.6(2)
C16 C17 N2 C10 -173.4(3)
C16 C17 N2 Mn1 4.6(4)
C9 C10 N2 C17 -137.5(3)
C9 C10 N2 Mn1 44.5(4)
O2 Mn1 N2 C17 -29.3(3)
O1 Mn1 N2 C17 58.5(3)
N1 Mn1 N2 C17 149.4(3)
O3 Mn1 N2 C17 -121.7(3)
O4 Mn1 N2 C17 -122.0(3)
C18 Mn1 N2 C17 -121.2(3)
O2 Mn1 N2 C10 148.7(2)
O1 Mn1 N2 C10 -123.6(2)
N1 Mn1 N2 C10 -32.6(2)
O3 Mn1 N2 C10 56.3(2)
O4 Mn1 N2 C10 56.0(4)
C18 Mn1 N2 C10 56.7(3)
C2 C1 O1 Mn1 158.20(16)
C6 C1 O1 Mn1 -22.7(3)
O2 Mn1 O1 C1 -153.2(2)
N1 Mn1 O1 C1 29.3(2)
N2 Mn1 O1 C1 119.6(2)
O3 Mn1 O1 C1 -60.0(3)
O4 Mn1 O1 C1 -60.1(2)
C18 Mn1 O1 C1 -60.7(3)
C12 C11 O2 Mn1 135.22(15)
C16 C11 O2 Mn1 -51.3(3)
O1 Mn1 O2 C11 -65.4(2)
N1 Mn1 O2 C11 21(3)
N2 Mn1 O2 C11 51.4(2)
O3 Mn1 O2 C11 145.6(2)
O4 Mn1 O2 C11 -155.7(2)
C18 Mn1 O2 C11 175.2(2)
O4 C18 O3 Mn1 1.7(4)
C19 C18 O3 Mn1 -177.4(3)
O2 Mn1 O3 C18 91.1(2)
O1 Mn1 O3 C18 -1.1(3)
N1 Mn1 O3 C18 -91.0(2)
N2 Mn1 O3 C18 179.2(2)
O4 Mn1 O3 C18 -1.0(2)
O3 C18 O4 Mn1 -1.6(3)
C19 C18 O4 Mn1 177.5(4)
O2 Mn1 O4 C18 -90.1(2)
O1 Mn1 O4 C18 -179.1(2)
N1 Mn1 O4 C18 90.0(2)
N2 Mn1 O4 C18 1.3(3)
O3 Mn1 O4 C18 1.0(2)
